data_1537514
loop_
_publ_author_name
'Kierkegaard, P.'

_publ_section_title
;
 On the crystal structure of (Mo O2)2 P2 O7
;
_journal_name_full 'Arkiv foer Kemi'
_journal_page_first 1
_journal_page_last 14
_journal_volume 19
_journal_year 1962
_chemical_formula_sum 'Mo2 O11 P2'
_chemical_name_systematic '(Mo O2)2 P2 O7'
_space_group_IT_number 62
_symmetry_space_group_name_Hall '-P 2ac 2n'
_symmetry_space_group_name_H-M 'P n m a'
_cell_angle_alpha 90
_cell_angle_beta 90
_cell_angle_gamma 90
_cell_formula_units_Z 4
_cell_length_a 12.58
_cell_length_b 6.338
_cell_length_c 10.38
_cell_volume 827.619
_citation_journal_id_ASTM ARKEAD
_cod_data_source_file Kierkegaard_ARKEAD_1962_1686.cif
_cod_data_source_block Mo2O11P2
_cod_original_cell_volume 827.6185
_cod_database_code 1537514

loop_
_symmetry_equiv_pos_as_xyz
x,y,z
-x+1/2,-y,z+1/2
x+1/2,-y+1/2,-z+1/2
-x,y+1/2,-z
-x,-y,-z
x-1/2,y,-z-1/2
-x-1/2,y-1/2,z-1/2
x,-y-1/2,z

loop_
_atom_site_label
_atom_site_type_symbol
_atom_site_fract_x
_atom_site_fract_y
_atom_site_fract_z
_atom_site_occupancy
_atom_site_U_iso_or_equiv
O4 O-2 0.583 0.25 0.12 1 0.0
O1 O-2 0.258 0.56 0.014 1 0.0
O8 O-2 0.169 0.25 0.87 1 0.0
P2 P+5 0.978 0.25 0.694 1 0.0
O6 O-2 0.146 0.25 0.144 1 0.0
O3 O-2 0.895 0.25 0.585 1 0.0
Mo2 Mo+6 0.251 0.25 0.016 1 0.0
O7 O-2 0.368 0.25 0.17 1 0.0
Mo1 Mo+6 0.998 0.25 0.23 1 0.0
O9 O-2 0.457 0.25 0.439 1 0.0
P1 P+5 0.66 0.25 0.993 1 0.0
O5 O-2 0.096 0.25 0.64 1 0.0
O2 O-2 0.022 0.54 0.218 1 0.0
